data_7004170
loop_
_publ_author_name
'Acha, Francisco'
'Ciganda, Roberto'
'Garralda, Mar\'ia A.'
'Hern\'andez, Ricardo'
'Ibarlucea, Lourdes'
'Pinilla, Elena'
'Torres, M. Rosario'

_publ_section_title
;
 Reactivity of hydridoirida-\b-diketones with bases: the selective
 formation of new di-\m-acyl-\m-hydridodiiridium(iii) or
 dihydridoirida-\b-diketone complexes and heterometallic Ir(iii)--Rh(i)
 derivatives
;
_journal_issue 34
_journal_name_full 'Dalton Transactions'
_journal_page_first 4602
_journal_paper_doi 10.1039/b803488e
_journal_year 2008
_chemical_formula_sum 'C38 H31 Ir O2 P2'
_chemical_formula_weight 773.77
_chemical_name_systematic
;
?
;
_space_group_IT_number 2
_symmetry_cell_setting triclinic
_symmetry_space_group_name_Hall '-P 1'
_symmetry_space_group_name_H-M 'P -1'
_atom_sites_solution_hydrogens geom
_atom_sites_solution_primary direct
_atom_sites_solution_secondary difmap
_audit_creation_method SHELXL-97
_cell_angle_alpha 72.0760(10)
_cell_angle_beta 67.5550(10)
_cell_angle_gamma 79.9430(10)
_cell_formula_units_Z 2
_cell_length_a 11.4493(7)
_cell_length_b 11.4628(7)
_cell_length_c 13.7750(8)
_cell_measurement_temperature 296(2)
_cell_volume 1586.44(17)
_computing_cell_refinement 'Bruker SMART'
_computing_data_collection 'Bruker SMART'
_computing_data_reduction 'Bruker SHELXTL'
_computing_molecular_graphics 'Bruker SHELXTL'
_computing_publication_material 'Bruker SHELXTL'
_computing_structure_refinement 'SHELXL-97 (Sheldrick, 1997)'
_computing_structure_solution 'SHELXS-97 (Sheldrick, 1990)'
_diffrn_ambient_temperature 296(2)
_diffrn_measured_fraction_theta_full 0.995
_diffrn_measured_fraction_theta_max 0.995
_diffrn_measurement_device_type 'CCD area detector'
_diffrn_measurement_method 'omega and phi scans'
_diffrn_radiation_monochromator graphite
_diffrn_radiation_source 'fine-focus sealed tube'
_diffrn_radiation_type MoK\a
_diffrn_radiation_wavelength 0.71073
_diffrn_reflns_av_R_equivalents 0.0782
_diffrn_reflns_av_sigmaI/netI 0.0836
_diffrn_reflns_limit_h_max 13
_diffrn_reflns_limit_h_min -13
_diffrn_reflns_limit_k_max 13
_diffrn_reflns_limit_k_min -13
_diffrn_reflns_limit_l_max 16
_diffrn_reflns_limit_l_min -16
_diffrn_reflns_number 12249
_diffrn_reflns_theta_full 24.99
_diffrn_reflns_theta_max 24.99
_diffrn_reflns_theta_min 1.66
_exptl_absorpt_coefficient_mu 4.342
_exptl_absorpt_correction_type none
_exptl_crystal_colour yellow
_exptl_crystal_density_diffrn 1.620
_exptl_crystal_density_method 'not measured'
_exptl_crystal_description prismatic
_exptl_crystal_F_000 764
_exptl_crystal_size_max 0.40
_exptl_crystal_size_mid 0.12
_exptl_crystal_size_min 0.07
_refine_diff_density_max 1.341
_refine_diff_density_min -0.867
_refine_diff_density_rms 0.119
_refine_ls_extinction_method none
_refine_ls_goodness_of_fit_ref 0.963
_refine_ls_hydrogen_treatment mixed
_refine_ls_matrix_type full
_refine_ls_number_parameters 393
_refine_ls_number_reflns 5563
_refine_ls_number_restraints 2
_refine_ls_restrained_S_all 0.963
_refine_ls_R_factor_all 0.0489
_refine_ls_R_factor_gt 0.0364
_refine_ls_shift/su_max 0.006
_refine_ls_shift/su_mean 0.000
_refine_ls_structure_factor_coef Fsqd
_refine_ls_weighting_details 'calc w=1/[\s^2^(Fo^2^)+(0.0133P)^2^+0.0000P] where P=(Fo^2^+2Fc^2^)/3'
_refine_ls_weighting_scheme calc
_refine_ls_wR_factor_gt 0.0694
_refine_ls_wR_factor_ref 0.0735
_reflns_number_gt 4591
_reflns_number_total 5563
_reflns_threshold_expression >2sigma(I)
_cod_data_source_file b803488e.txt
_cod_data_source_block compound7
_cod_depositor_comments
;
The following automatic conversions were performed:
'_symmetry_cell_setting' value 'Triclinic' changed to 'triclinic'
according to '/home/saulius/struct/CIF-dictionaries/cif_core.dic'
dictionary named 'cif_core.dic' version 2.4.1 from 2010-06-29.

Automatic conversion script
Id: cif_fix_enum 1527 2010-12-29 10:47:43Z saulius 
;
_cod_original_sg_symbol_H-M P-1
_cod_database_code 7004170

loop_
_symmetry_equiv_pos_as_xyz
'x, y, z'
'-x, -y, -z'

loop_
_atom_site_label
_atom_site_type_symbol
_atom_site_fract_x
_atom_site_fract_y
_atom_site_fract_z
_atom_site_U_iso_or_equiv
_atom_site_adp_type
_atom_site_occupancy
_atom_site_symmetry_multiplicity
_atom_site_calc_flag
_atom_site_refinement_flags
_atom_site_disorder_assembly
_atom_site_disorder_group
Ir Ir 0.51667(2) 0.201243(19) 0.716569(18) 0.03391(9) Uani 1 1 d D . .
H1 H 0.5259 0.3174 0.6046 0.047(15) Uiso 1 1 d RD . .
H2 H 0.4922 0.0936 0.8358 0.043(14) Uiso 1 1 d RD . .
C1 C 0.6784(6) 0.1343(6) 0.6232(5) 0.0483(16) Uani 1 1 d . . .
O1 O 0.6890(4) 0.0524(4) 0.5739(4) 0.0685(14) Uani 1 1 d . . .
H3 H 0.570(8) 0.027(7) 0.599(6) 0.100 Uiso 1 1 d . . .
P1 P 0.64845(14) 0.31785(13) 0.73603(12) 0.0363(4) Uani 1 1 d . . .
C2 C 0.8034(6) 0.1837(5) 0.5963(5) 0.0474(16) Uani 1 1 d . . .
O2 O 0.4675(5) 0.0173(4) 0.6297(4) 0.0631(13) Uani 1 1 d . . .
P2 P 0.31775(13) 0.26665(13) 0.81959(12) 0.0346(3) Uani 1 1 d . . .
C3 C 0.8040(5) 0.2753(5) 0.6437(5) 0.0438(15) Uani 1 1 d . . .
C4 C 0.9169(6) 0.3282(7) 0.6149(7) 0.074(2) Uani 1 1 d . . .
H4A H 0.9175 0.3924 0.6428 0.088 Uiso 1 1 calc R . .
C5 C 1.0270(7) 0.2871(9) 0.5463(7) 0.091(3) Uani 1 1 d . . .
H5A H 1.1021 0.3220 0.5297 0.109 Uiso 1 1 calc R . .
C6 C 1.0287(7) 0.1959(8) 0.5017(7) 0.087(3) Uani 1 1 d . . .
H6A H 1.1045 0.1683 0.4555 0.104 Uiso 1 1 calc R . .
C7 C 0.9161(7) 0.1440(6) 0.5256(5) 0.064(2) Uani 1 1 d . . .
H7A H 0.9166 0.0827 0.4942 0.076 Uiso 1 1 calc R . .
C8 C 0.6748(5) 0.2949(5) 0.8630(5) 0.0400(14) Uani 1 1 d . . .
C9 C 0.7536(6) 0.3676(6) 0.8736(5) 0.0512(16) Uani 1 1 d . . .
H9A H 0.7918 0.4321 0.8150 0.061 Uiso 1 1 calc R . .
C10 C 0.7753(6) 0.3445(7) 0.9706(6) 0.064(2) Uani 1 1 d . . .
H10A H 0.8276 0.3933 0.9769 0.076 Uiso 1 1 calc R . .
C11 C 0.7189(7) 0.2487(7) 1.0578(6) 0.063(2) Uani 1 1 d . . .
H11A H 0.7348 0.2318 1.1222 0.075 Uiso 1 1 calc R . .
C12 C 0.6400(7) 0.1789(6) 1.0495(6) 0.0629(19) Uani 1 1 d . . .
H12A H 0.6006 0.1160 1.1092 0.076 Uiso 1 1 calc R . .
C13 C 0.6179(6) 0.2007(5) 0.9528(5) 0.0466(15) Uani 1 1 d . . .
H13A H 0.5644 0.1518 0.9482 0.056 Uiso 1 1 calc R . .
C14 C 0.6325(5) 0.4853(5) 0.6832(5) 0.0386(14) Uani 1 1 d . . .
C15 C 0.5712(6) 0.5618(5) 0.7501(5) 0.0503(16) Uani 1 1 d . . .
H15A H 0.5437 0.5304 0.8254 0.060 Uiso 1 1 calc R . .
C16 C 0.5507(7) 0.6867(6) 0.7039(6) 0.066(2) Uani 1 1 d . . .
H16A H 0.5105 0.7387 0.7489 0.079 Uiso 1 1 calc R . .
C17 C 0.5889(7) 0.7336(6) 0.5937(6) 0.063(2) Uani 1 1 d . . .
H17A H 0.5740 0.8169 0.5639 0.076 Uiso 1 1 calc R . .
C18 C 0.6492(6) 0.6577(6) 0.5268(6) 0.0573(18) Uani 1 1 d . . .
H18A H 0.6761 0.6891 0.4515 0.069 Uiso 1 1 calc R . .
C19 C 0.6700(5) 0.5327(5) 0.5732(5) 0.0451(15) Uani 1 1 d . . .
H19A H 0.7101 0.4809 0.5280 0.054 Uiso 1 1 calc R . .
C20 C 0.4207(6) 0.0940(5) 0.6868(5) 0.0412(14) Uani 1 1 d . . .
C21 C 0.2789(6) 0.0942(5) 0.7376(5) 0.0422(14) Uani 1 1 d . . .
C22 C 0.2141(5) 0.1702(5) 0.8083(5) 0.0384(14) Uani 1 1 d . . .
C23 C 0.0831(6) 0.1694(6) 0.8585(6) 0.0617(19) Uani 1 1 d . . .
H23A H 0.0403 0.2205 0.9038 0.074 Uiso 1 1 calc R . .
C24 C 0.0164(7) 0.0925(7) 0.8413(6) 0.072(2) Uani 1 1 d . . .
H24A H -0.0706 0.0898 0.8775 0.086 Uiso 1 1 calc R . .
C25 C 0.0776(7) 0.0206(7) 0.7714(7) 0.077(2) Uani 1 1 d . . .
H25A H 0.0313 -0.0283 0.7583 0.092 Uiso 1 1 calc R . .
C26 C 0.2084(7) 0.0197(6) 0.7196(6) 0.0604(19) Uani 1 1 d . . .
H26A H 0.2492 -0.0303 0.6729 0.073 Uiso 1 1 calc R . .
C27 C 0.2489(5) 0.4250(5) 0.7827(4) 0.0371(13) Uani 1 1 d . . .
C28 C 0.1330(6) 0.4634(6) 0.8491(5) 0.0575(18) Uani 1 1 d . . .
H28A H 0.0888 0.4097 0.9144 0.069 Uiso 1 1 calc R . .
C29 C 0.0825(7) 0.5825(7) 0.8181(6) 0.071(2) Uani 1 1 d . . .
H29A H 0.0037 0.6076 0.8622 0.086 Uiso 1 1 calc R . .
C30 C 0.1476(7) 0.6628(6) 0.7234(6) 0.065(2) Uani 1 1 d . . .
H30A H 0.1132 0.7422 0.7029 0.078 Uiso 1 1 calc R . .
C31 C 0.2637(7) 0.6260(6) 0.6589(5) 0.0609(19) Uani 1 1 d . . .
H31A H 0.3094 0.6806 0.5949 0.073 Uiso 1 1 calc R . .
C32 C 0.3125(6) 0.5073(5) 0.6892(5) 0.0455(15) Uani 1 1 d . . .
H32A H 0.3913 0.4827 0.6446 0.055 Uiso 1 1 calc R . .
C33 C 0.2818(5) 0.2354(5) 0.9652(4) 0.0379(14) Uani 1 1 d . . .
C34 C 0.2573(6) 0.1177(6) 1.0319(5) 0.0508(16) Uani 1 1 d . . .
H34A H 0.2486 0.0568 1.0040 0.061 Uiso 1 1 calc R . .
C35 C 0.2456(6) 0.0903(7) 1.1409(5) 0.0594(18) Uani 1 1 d . . .
H35A H 0.2295 0.0110 1.1852 0.071 Uiso 1 1 calc R . .
C36 C 0.2576(7) 0.1794(7) 1.1834(6) 0.066(2) Uani 1 1 d . . .
H36A H 0.2488 0.1606 1.2564 0.079 Uiso 1 1 calc R . .
C37 C 0.2821(7) 0.2947(7) 1.1190(6) 0.066(2) Uani 1 1 d . . .
H37A H 0.2914 0.3546 1.1477 0.079 Uiso 1 1 calc R . .
C38 C 0.2934(6) 0.3242(6) 1.0100(5) 0.0518(16) Uani 1 1 d . . .
H38A H 0.3090 0.4041 0.9668 0.062 Uiso 1 1 calc R . .

loop_
_atom_site_aniso_label
_atom_site_aniso_U_11
_atom_site_aniso_U_22
_atom_site_aniso_U_33
_atom_site_aniso_U_23
_atom_site_aniso_U_13
_atom_site_aniso_U_12
Ir 0.03401(13) 0.02812(13) 0.03666(14) -0.00809(10) -0.01033(10) -0.00031(9)
C1 0.049(4) 0.035(3) 0.054(4) -0.005(3) -0.018(3) 0.002(3)
O1 0.060(3) 0.065(3) 0.080(4) -0.042(3) -0.010(3) 0.006(3)
P1 0.0309(8) 0.0328(8) 0.0409(9) -0.0074(7) -0.0096(7) -0.0028(6)
C2 0.041(4) 0.042(4) 0.043(4) -0.003(3) -0.009(3) 0.009(3)
O2 0.067(3) 0.052(3) 0.078(3) -0.038(3) -0.018(3) -0.007(2)
P2 0.0315(8) 0.0315(8) 0.0395(9) -0.0076(7) -0.0122(7) -0.0027(6)
C3 0.036(3) 0.040(4) 0.045(4) -0.004(3) -0.010(3) 0.002(3)
C4 0.038(4) 0.063(5) 0.124(7) -0.042(5) -0.023(4) 0.005(3)
C5 0.038(5) 0.118(8) 0.104(7) -0.027(6) -0.007(5) -0.013(5)
C6 0.044(5) 0.096(7) 0.090(7) -0.028(5) 0.008(4) 0.008(5)
C7 0.056(5) 0.055(4) 0.062(5) -0.018(4) -0.009(4) 0.016(4)
C8 0.031(3) 0.034(3) 0.055(4) -0.013(3) -0.016(3) 0.003(3)
C9 0.047(4) 0.048(4) 0.057(4) -0.011(3) -0.018(3) -0.006(3)
C10 0.062(5) 0.064(5) 0.080(6) -0.023(4) -0.040(4) -0.002(4)
C11 0.075(5) 0.067(5) 0.056(5) -0.022(4) -0.036(4) 0.010(4)
C12 0.077(5) 0.052(4) 0.054(5) -0.006(4) -0.022(4) -0.007(4)
C13 0.057(4) 0.037(4) 0.050(4) -0.010(3) -0.024(3) -0.004(3)
C14 0.027(3) 0.033(3) 0.054(4) -0.007(3) -0.016(3) -0.004(2)
C15 0.054(4) 0.047(4) 0.048(4) -0.013(3) -0.018(3) 0.003(3)
C16 0.068(5) 0.052(5) 0.087(6) -0.033(5) -0.032(5) 0.015(4)
C17 0.078(5) 0.032(4) 0.081(6) 0.001(4) -0.041(5) -0.005(3)
C18 0.060(4) 0.046(4) 0.065(5) 0.005(4) -0.032(4) -0.014(3)
C19 0.043(4) 0.045(4) 0.051(4) -0.014(3) -0.020(3) 0.000(3)
C20 0.049(4) 0.034(3) 0.045(4) -0.016(3) -0.017(3) -0.003(3)
C21 0.050(4) 0.035(3) 0.040(4) -0.002(3) -0.017(3) -0.011(3)
C22 0.042(4) 0.035(3) 0.041(4) -0.004(3) -0.020(3) -0.009(3)
C23 0.050(4) 0.072(5) 0.070(5) -0.024(4) -0.020(4) -0.012(4)
C24 0.040(4) 0.086(6) 0.095(6) -0.023(5) -0.024(4) -0.019(4)
C25 0.068(5) 0.080(6) 0.107(7) -0.036(5) -0.043(5) -0.018(4)
C26 0.067(5) 0.055(4) 0.073(5) -0.025(4) -0.031(4) -0.009(4)
C27 0.033(3) 0.038(3) 0.038(3) -0.010(3) -0.013(3) 0.003(3)
C28 0.053(4) 0.052(4) 0.055(4) -0.009(3) -0.013(4) 0.006(3)
C29 0.058(5) 0.073(5) 0.073(5) -0.030(5) -0.017(4) 0.027(4)
C30 0.078(5) 0.046(4) 0.067(5) -0.010(4) -0.034(4) 0.020(4)
C31 0.072(5) 0.043(4) 0.058(5) -0.008(3) -0.021(4) 0.005(4)
C32 0.047(4) 0.040(4) 0.052(4) -0.014(3) -0.019(3) 0.000(3)
C33 0.029(3) 0.047(4) 0.035(3) -0.017(3) -0.006(3) 0.001(3)
C34 0.052(4) 0.046(4) 0.056(4) -0.006(3) -0.024(3) -0.011(3)
C35 0.062(5) 0.065(5) 0.044(4) 0.002(4) -0.022(4) -0.009(4)
C36 0.073(5) 0.085(6) 0.043(4) -0.017(4) -0.030(4) 0.009(4)
C37 0.083(6) 0.063(5) 0.064(5) -0.029(4) -0.034(4) 0.001(4)
C38 0.059(4) 0.042(4) 0.054(4) -0.013(3) -0.021(4) -0.001(3)

loop_
_atom_type_symbol
_atom_type_description
_atom_type_scat_dispersion_real
_atom_type_scat_dispersion_imag
_atom_type_scat_source
C C 0.0033 0.0016 'International Tables Vol C Tables 4.2.6.8 and 6.1.1.4'
H H 0.0000 0.0000 'International Tables Vol C Tables 4.2.6.8 and 6.1.1.4'
O O 0.0106 0.0060 'International Tables Vol C Tables 4.2.6.8 and 6.1.1.4'
P P 0.1023 0.0942 'International Tables Vol C Tables 4.2.6.8 and 6.1.1.4'
Ir Ir -1.4442 7.9887 'International Tables Vol C Tables 4.2.6.8 and 6.1.1.4'

loop_
_geom_angle_atom_site_label_1
_geom_angle_atom_site_label_2
_geom_angle_atom_site_label_3
_geom_angle
_geom_angle_site_symmetry_1
_geom_angle_site_symmetry_3
_geom_angle_publ_flag
C1 Ir C20 89.7(3) . . ?
C1 Ir P2 173.9(2) . . ?
C20 Ir P2 84.15(17) . . ?
C1 Ir P1 83.6(2) . . ?
C20 Ir P1 173.31(17) . . ?
P2 Ir P1 102.47(5) . . ?
C1 Ir H1 85.4 . . ?
C20 Ir H1 96.0 . . ?
P2 Ir H1 94.8 . . ?
P1 Ir H1 82.6 . . ?
C1 Ir H2 101.1 . . ?
C20 Ir H2 84.3 . . ?
P2 Ir H2 78.8 . . ?
P1 Ir H2 97.8 . . ?
H1 Ir H2 173.5 . . ?
O1 C1 C2 112.2(5) . . ?
O1 C1 Ir 125.7(5) . . ?
C2 C1 Ir 122.0(5) . . ?
H3 O1 C1 104(3) . . ?
H3 O1 H3 0(7) . . ?
C1 O1 H3 104(3) . . ?
C14 P1 C3 103.2(3) . . ?
C14 P1 C8 104.5(3) . . ?
C3 P1 C8 103.5(3) . . ?
C14 P1 Ir 117.72(17) . . ?
C3 P1 Ir 101.8(2) . . ?
C8 P1 Ir 123.2(2) . . ?
C3 C2 C7 119.5(6) . . ?
C3 C2 C1 117.6(5) . . ?
C7 C2 C1 122.9(6) . . ?
C20 O2 H3 104(4) . . ?
C33 P2 C22 104.3(3) . . ?
C33 P2 C27 103.3(2) . . ?
C22 P2 C27 104.6(2) . . ?
C33 P2 Ir 117.54(17) . . ?
C22 P2 Ir 102.40(19) . . ?
C27 P2 Ir 122.57(19) . . ?
C2 C3 C4 118.9(6) . . ?
C2 C3 P1 114.6(4) . . ?
C4 C3 P1 126.4(5) . . ?
C3 C4 C5 120.7(7) . . ?
C3 C4 H4A 119.6 . . ?
C5 C4 H4A 119.6 . . ?
C6 C5 C4 121.0(8) . . ?
C6 C5 H5A 119.5 . . ?
C4 C5 H5A 119.5 . . ?
C5 C6 C7 119.7(7) . . ?
C5 C6 H6A 120.2 . . ?
C7 C6 H6A 120.2 . . ?
C6 C7 C2 120.0(7) . . ?
C6 C7 H7A 120.0 . . ?
C2 C7 H7A 120.0 . . ?
C13 C8 C9 118.0(5) . . ?
C13 C8 P1 119.7(4) . . ?
C9 C8 P1 122.4(5) . . ?
C10 C9 C8 120.8(6) . . ?
C10 C9 H9A 119.6 . . ?
C8 C9 H9A 119.6 . . ?
C11 C10 C9 119.7(7) . . ?
C11 C10 H10A 120.1 . . ?
C9 C10 H10A 120.1 . . ?
C12 C11 C10 120.2(6) . . ?
C12 C11 H11A 119.9 . . ?
C10 C11 H11A 119.9 . . ?
C11 C12 C13 120.7(7) . . ?
C11 C12 H12A 119.7 . . ?
C13 C12 H12A 119.7 . . ?
C8 C13 C12 120.6(6) . . ?
C8 C13 H13A 119.7 . . ?
C12 C13 H13A 119.7 . . ?
C19 C14 C15 119.3(5) . . ?
C19 C14 P1 117.8(4) . . ?
C15 C14 P1 122.4(5) . . ?
C14 C15 C16 119.4(6) . . ?
C14 C15 H15A 120.3 . . ?
C16 C15 H15A 120.3 . . ?
C17 C16 C15 120.9(6) . . ?
C17 C16 H16A 119.6 . . ?
C15 C16 H16A 119.6 . . ?
C18 C17 C16 119.9(6) . . ?
C18 C17 H17A 120.1 . . ?
C16 C17 H17A 120.1 . . ?
C17 C18 C19 119.2(6) . . ?
C17 C18 H18A 120.4 . . ?
C19 C18 H18A 120.4 . . ?
C14 C19 C18 121.3(6) . . ?
C14 C19 H19A 119.4 . . ?
C18 C19 H19A 119.4 . . ?
O2 C20 C21 112.5(5) . . ?
O2 C20 Ir 126.7(5) . . ?
C21 C20 Ir 120.7(4) . . ?
C26 C21 C22 118.6(6) . . ?
C26 C21 C20 122.4(5) . . ?
C22 C21 C20 118.9(5) . . ?
C23 C22 C21 119.9(5) . . ?
C23 C22 P2 126.4(5) . . ?
C21 C22 P2 113.7(4) . . ?
C22 C23 C24 120.2(6) . . ?
C22 C23 H23A 119.9 . . ?
C24 C23 H23A 119.9 . . ?
C25 C24 C23 120.5(7) . . ?
C25 C24 H24A 119.8 . . ?
C23 C24 H24A 119.8 . . ?
C24 C25 C26 120.7(7) . . ?
C24 C25 H25A 119.7 . . ?
C26 C25 H25A 119.7 . . ?
C25 C26 C21 120.1(6) . . ?
C25 C26 H26A 119.9 . . ?
C21 C26 H26A 119.9 . . ?
C28 C27 C32 118.4(5) . . ?
C28 C27 P2 121.3(5) . . ?
C32 C27 P2 120.4(4) . . ?
C27 C28 C29 119.9(6) . . ?
C27 C28 H28A 120.0 . . ?
C29 C28 H28A 120.0 . . ?
C30 C29 C28 120.6(6) . . ?
C30 C29 H29A 119.7 . . ?
C28 C29 H29A 119.7 . . ?
C29 C30 C31 119.6(6) . . ?
C29 C30 H30A 120.2 . . ?
C31 C30 H30A 120.2 . . ?
C32 C31 C30 119.6(7) . . ?
C32 C31 H31A 120.2 . . ?
C30 C31 H31A 120.2 . . ?
C31 C32 C27 121.9(6) . . ?
C31 C32 H32A 119.0 . . ?
C27 C32 H32A 119.0 . . ?
C34 C33 C38 118.3(5) . . ?
C34 C33 P2 120.2(5) . . ?
C38 C33 P2 121.1(5) . . ?
C33 C34 C35 120.2(6) . . ?
C33 C34 H34A 119.9 . . ?
C35 C34 H34A 119.9 . . ?
C36 C35 C34 120.5(7) . . ?
C36 C35 H35A 119.7 . . ?
C34 C35 H35A 119.7 . . ?
C37 C36 C35 120.0(6) . . ?
C37 C36 H36A 120.0 . . ?
C35 C36 H36A 120.0 . . ?
C36 C37 C38 120.4(7) . . ?
C36 C37 H37A 119.8 . . ?
C38 C37 H37A 119.8 . . ?
C33 C38 C37 120.6(6) . . ?
C33 C38 H38A 119.7 . . ?
C37 C38 H38A 119.7 . . ?

loop_
_geom_bond_atom_site_label_1
_geom_bond_atom_site_label_2
_geom_bond_distance
_geom_bond_site_symmetry_2
_geom_bond_publ_flag
Ir C1 1.991(6) . ?
Ir C20 2.003(6) . ?
Ir P2 2.3138(14) . ?
Ir P1 2.3171(15) . ?
Ir H1 1.6797 . ?
Ir H2 1.6789 . ?
C1 O1 1.284(7) . ?
C1 C2 1.502(9) . ?
O1 H3 1.34(8) . ?
O1 H3 1.34(8) . ?
P1 C14 1.835(5) . ?
P1 C3 1.838(6) . ?
P1 C8 1.820(6) . ?
C2 C3 1.399(8) . ?
C2 C7 1.389(8) . ?
O2 C20 1.272(6) . ?
O2 H3 1.09(8) . ?
P2 C33 1.817(5) . ?
P2 C22 1.833(6) . ?
P2 C27 1.847(5) . ?
C3 C4 1.389(9) . ?
C4 C5 1.365(10) . ?
C4 H4A 0.9300 . ?
C5 C6 1.359(10) . ?
C5 H5A 0.9300 . ?
C6 C7 1.396(11) . ?
C6 H6A 0.9300 . ?
C7 H7A 0.9300 . ?
C8 C13 1.389(8) . ?
C8 C9 1.404(8) . ?
C9 C10 1.389(8) . ?
C9 H9A 0.9300 . ?
C10 C11 1.382(9) . ?
C10 H10A 0.9300 . ?
C11 C12 1.362(9) . ?
C11 H11A 0.9300 . ?
C12 C13 1.390(8) . ?
C12 H12A 0.9300 . ?
C13 H13A 0.9300 . ?
C14 C19 1.362(7) . ?
C14 C15 1.378(7) . ?
C15 C16 1.394(8) . ?
C15 H15A 0.9300 . ?
C16 C17 1.363(9) . ?
C16 H16A 0.9300 . ?
C17 C18 1.371(9) . ?
C17 H17A 0.9300 . ?
C18 C19 1.397(8) . ?
C18 H18A 0.9300 . ?
C19 H19A 0.9300 . ?
C20 C21 1.503(8) . ?
C21 C26 1.403(8) . ?
C21 C22 1.415(7) . ?
C22 C23 1.391(8) . ?
C23 C24 1.385(9) . ?
C23 H23A 0.9300 . ?
C24 C25 1.368(9) . ?
C24 H24A 0.9300 . ?
C25 C26 1.391(10) . ?
C25 H25A 0.9300 . ?
C26 H26A 0.9300 . ?
C27 C28 1.381(8) . ?
C27 C32 1.362(8) . ?
C28 C29 1.391(8) . ?
C28 H28A 0.9300 . ?
C29 C30 1.365(9) . ?
C29 H29A 0.9300 . ?
C30 C31 1.366(9) . ?
C30 H30A 0.9300 . ?
C31 C32 1.379(8) . ?
C31 H31A 0.9300 . ?
C32 H32A 0.9300 . ?
C33 C34 1.384(8) . ?
C33 C38 1.390(7) . ?
C34 C35 1.393(8) . ?
C34 H34A 0.9300 . ?
C35 C36 1.372(9) . ?
C35 H35A 0.9300 . ?
C36 C37 1.352(10) . ?
C36 H36A 0.9300 . ?
C37 C38 1.392(8) . ?
C37 H37A 0.9300 . ?
C38 H38A 0.9300 . ?

loop_
_geom_torsion_atom_site_label_1
_geom_torsion_atom_site_label_2
_geom_torsion_atom_site_label_3
_geom_torsion_atom_site_label_4
_geom_torsion
_geom_torsion_site_symmetry_1
_geom_torsion_site_symmetry_2
_geom_torsion_site_symmetry_3
_geom_torsion_site_symmetry_4
_geom_torsion_publ_flag
C20 Ir C1 O1 -0.9(5) . . . . ?
P2 Ir C1 O1 -5(2) . . . . ?
P1 Ir C1 O1 179.9(5) . . . . ?
C20 Ir C1 C2 174.3(5) . . . . ?
P2 Ir C1 C2 169.9(12) . . . . ?
P1 Ir C1 C2 -4.8(4) . . . . ?
C2 C1 O1 H3 -175(3) . . . . ?
Ir C1 O1 H3 1(3) . . . . ?
C1 Ir P1 C14 116.4(3) . . . . ?
C20 Ir P1 C14 108.9(14) . . . . ?
P2 Ir P1 C14 -63.0(2) . . . . ?
C1 Ir P1 C3 4.5(2) . . . . ?
C20 Ir P1 C3 -3.0(14) . . . . ?
P2 Ir P1 C3 -174.92(18) . . . . ?
C1 Ir P1 C8 -110.5(3) . . . . ?
C20 Ir P1 C8 -118.0(14) . . . . ?
P2 Ir P1 C8 70.1(2) . . . . ?
O1 C1 C2 C3 179.0(5) . . . . ?
Ir C1 C2 C3 3.2(7) . . . . ?
O1 C1 C2 C7 0.2(8) . . . . ?
Ir C1 C2 C7 -175.6(4) . . . . ?
C1 Ir P2 C33 121.0(16) . . . . ?
C20 Ir P2 C33 116.6(3) . . . . ?
P1 Ir P2 C33 -64.4(2) . . . . ?
C1 Ir P2 C22 7.4(16) . . . . ?
C20 Ir P2 C22 3.0(2) . . . . ?
P1 Ir P2 C22 -177.98(17) . . . . ?
C1 Ir P2 C27 -109.1(16) . . . . ?
C20 Ir P2 C27 -113.5(3) . . . . ?
P1 Ir P2 C27 65.5(2) . . . . ?
C7 C2 C3 C4 2.9(9) . . . . ?
C1 C2 C3 C4 -176.0(6) . . . . ?
C7 C2 C3 P1 -179.6(4) . . . . ?
C1 C2 C3 P1 1.6(7) . . . . ?
C14 P1 C3 C2 -127.0(4) . . . . ?
C8 P1 C3 C2 124.3(4) . . . . ?
Ir P1 C3 C2 -4.5(4) . . . . ?
C14 P1 C3 C4 50.4(6) . . . . ?
C8 P1 C3 C4 -58.4(6) . . . . ?
Ir P1 C3 C4 172.9(6) . . . . ?
C2 C3 C4 C5 -3.6(11) . . . . ?
P1 C3 C4 C5 179.2(6) . . . . ?
C3 C4 C5 C6 1.9(13) . . . . ?
C4 C5 C6 C7 0.6(13) . . . . ?
C5 C6 C7 C2 -1.3(12) . . . . ?
C3 C2 C7 C6 -0.5(9) . . . . ?
C1 C2 C7 C6 178.3(6) . . . . ?
C14 P1 C8 C13 140.5(4) . . . . ?
C3 P1 C8 C13 -111.7(5) . . . . ?
Ir P1 C8 C13 2.4(5) . . . . ?
C14 P1 C8 C9 -41.0(5) . . . . ?
C3 P1 C8 C9 66.8(5) . . . . ?
Ir P1 C8 C9 -179.1(4) . . . . ?
C13 C8 C9 C10 1.0(9) . . . . ?
P1 C8 C9 C10 -177.6(4) . . . . ?
C8 C9 C10 C11 0.1(10) . . . . ?
C9 C10 C11 C12 -1.5(10) . . . . ?
C10 C11 C12 C13 1.7(10) . . . . ?
C9 C8 C13 C12 -0.8(9) . . . . ?
P1 C8 C13 C12 177.9(5) . . . . ?
C11 C12 C13 C8 -0.6(10) . . . . ?
C3 P1 C14 C19 42.0(5) . . . . ?
C8 P1 C14 C19 150.0(4) . . . . ?
Ir P1 C14 C19 -69.1(5) . . . . ?
C3 P1 C14 C15 -145.8(5) . . . . ?
C8 P1 C14 C15 -37.8(5) . . . . ?
Ir P1 C14 C15 103.1(5) . . . . ?
C19 C14 C15 C16 -1.2(9) . . . . ?
P1 C14 C15 C16 -173.3(5) . . . . ?
C14 C15 C16 C17 1.0(10) . . . . ?
C15 C16 C17 C18 -0.6(11) . . . . ?
C16 C17 C18 C19 0.4(10) . . . . ?
C15 C14 C19 C18 1.0(9) . . . . ?
P1 C14 C19 C18 173.5(5) . . . . ?
C17 C18 C19 C14 -0.6(9) . . . . ?
C1 Ir C20 O2 1.7(5) . . . . ?
P2 Ir C20 O2 -178.7(5) . . . . ?
P1 Ir C20 O2 9.2(18) . . . . ?
C1 Ir C20 C21 178.8(4) . . . . ?
P2 Ir C20 C21 -1.7(4) . . . . ?
P1 Ir C20 C21 -173.8(10) . . . . ?
O2 C20 C21 C26 -2.0(8) . . . . ?
Ir C20 C21 C26 -179.4(4) . . . . ?
O2 C20 C21 C22 176.6(5) . . . . ?
Ir C20 C21 C22 -0.8(7) . . . . ?
C26 C21 C22 C23 0.4(8) . . . . ?
C20 C21 C22 C23 -178.3(5) . . . . ?
C26 C21 C22 P2 -177.7(4) . . . . ?
C20 C21 C22 P2 3.7(6) . . . . ?
C33 P2 C22 C23 54.8(6) . . . . ?
C27 P2 C22 C23 -53.4(6) . . . . ?
Ir P2 C22 C23 177.8(5) . . . . ?
C33 P2 C22 C21 -127.3(4) . . . . ?
C27 P2 C22 C21 124.5(4) . . . . ?
Ir P2 C22 C21 -4.3(4) . . . . ?
C21 C22 C23 C24 1.3(9) . . . . ?
P2 C22 C23 C24 179.0(5) . . . . ?
C22 C23 C24 C25 -2.7(11) . . . . ?
C23 C24 C25 C26 2.5(12) . . . . ?
C24 C25 C26 C21 -0.8(11) . . . . ?
C22 C21 C26 C25 -0.6(9) . . . . ?
C20 C21 C26 C25 178.0(6) . . . . ?
C33 P2 C27 C28 -40.6(6) . . . . ?
C22 P2 C27 C28 68.3(5) . . . . ?
Ir P2 C27 C28 -176.2(4) . . . . ?
C33 P2 C27 C32 138.7(5) . . . . ?
C22 P2 C27 C32 -112.3(5) . . . . ?
Ir P2 C27 C32 3.1(6) . . . . ?
C32 C27 C28 C29 1.9(10) . . . . ?
P2 C27 C28 C29 -178.8(5) . . . . ?
C27 C28 C29 C30 -1.2(11) . . . . ?
C28 C29 C30 C31 -0.3(11) . . . . ?
C29 C30 C31 C32 1.2(11) . . . . ?
C30 C31 C32 C27 -0.5(10) . . . . ?
C28 C27 C32 C31 -1.0(9) . . . . ?
P2 C27 C32 C31 179.6(5) . . . . ?
C22 P2 C33 C34 37.7(5) . . . . ?
C27 P2 C33 C34 146.8(5) . . . . ?
Ir P2 C33 C34 -74.9(5) . . . . ?
C22 P2 C33 C38 -150.3(4) . . . . ?
C27 P2 C33 C38 -41.2(5) . . . . ?
Ir P2 C33 C38 97.1(4) . . . . ?
C38 C33 C34 C35 -0.4(8) . . . . ?
P2 C33 C34 C35 171.9(5) . . . . ?
C33 C34 C35 C36 0.3(9) . . . . ?
C34 C35 C36 C37 -0.6(10) . . . . ?
C35 C36 C37 C38 1.0(11) . . . . ?
C34 C33 C38 C37 0.7(9) . . . . ?
P2 C33 C38 C37 -171.4(5) . . . . ?
C36 C37 C38 C33 -1.0(10) . . . . ?
